data_4109298
loop_
_publ_author_name
'Christian Albrecht'
'Sebastian Schwieger'
'Clemens Bruhn'
'Christoph Wagner'
'Ralph Kluge'
'Harry Schmidt'
'Dirk Steinborn'

_publ_section_title
;
 Alkylthio Bridged 44 cve Triangular Platinum Clusters: Synthesis,
 Oxidation, Degradation, Ligand Substitution, and Quantum Chemical
 Calculations
;
_journal_name_full 'Journal of the American Chemical Society'
_journal_page_first 4551
_journal_page_last 4566
_journal_paper_doi 10.1021/ja068476r
_journal_volume 129
_journal_year 2007
_chemical_formula_moiety 'C57 H54 P3 Pt3 S3, 4(C H Cl3), Cl'
_chemical_formula_sum 'C61 H58 Cl13 P3 Pt3 S3'
_chemical_formula_weight 2026.28
_chemical_name_systematic
;
 ?
;
_space_group_IT_number 14
_symmetry_cell_setting monoclinic
_symmetry_space_group_name_Hall '-P 2yn'
_symmetry_space_group_name_H-M 'P 1 21/n 1'
_atom_sites_solution_hydrogens geom
_atom_sites_solution_primary direct
_atom_sites_solution_secondary difmap
_audit_creation_method SHELXL-97
_cell_angle_alpha 90.00
_cell_angle_beta 95.12(2)
_cell_angle_gamma 90.00
_cell_formula_units_Z 4
_cell_length_a 14.483(2)
_cell_length_b 26.555(5)
_cell_length_c 18.961(3)
_cell_measurement_reflns_used 8000
_cell_measurement_temperature 223(2)
_cell_measurement_theta_max 25.00
_cell_measurement_theta_min 2.00
_cell_volume 7263(2)
_computing_structure_refinement 'SHELXL-97 (Sheldrick, 1997)'
_computing_structure_solution 'SHELXS-97 (Sheldrick, 1990)'
_diffrn_ambient_temperature 223(2)
_diffrn_measured_fraction_theta_full 0.946
_diffrn_measured_fraction_theta_max 0.946
_diffrn_measurement_device_type 'STOE IPDS'
_diffrn_measurement_method 'rotation method'
_diffrn_radiation_monochromator graphite
_diffrn_radiation_source 'fine-focus sealed tube'
_diffrn_radiation_type MoK\a
_diffrn_radiation_wavelength 0.71073
_diffrn_reflns_av_R_equivalents 0.0596
_diffrn_reflns_av_sigmaI/netI 0.0419
_diffrn_reflns_limit_h_max 15
_diffrn_reflns_limit_h_min -15
_diffrn_reflns_limit_k_max 31
_diffrn_reflns_limit_k_min -31
_diffrn_reflns_limit_l_max 22
_diffrn_reflns_limit_l_min -22
_diffrn_reflns_number 49731
_diffrn_reflns_theta_full 25.00
_diffrn_reflns_theta_max 25.00
_diffrn_reflns_theta_min 2.00
_diffrn_standards_decay_% none
_exptl_absorpt_coefficient_mu 6.431
_exptl_absorpt_correction_T_max 0.5656
_exptl_absorpt_correction_T_min 0.1110
_exptl_absorpt_correction_type integration
_exptl_absorpt_process_details 'X-red (Stoe, 2004)'
_exptl_crystal_colour yellow
_exptl_crystal_density_diffrn 1.853
_exptl_crystal_description plate
_exptl_crystal_F_000 3888
_exptl_crystal_size_max 0.61
_exptl_crystal_size_mid 0.32
_exptl_crystal_size_min 0.10
_refine_diff_density_max 1.379
_refine_diff_density_min -1.531
_refine_diff_density_rms 0.145
_refine_ls_extinction_method none
_refine_ls_goodness_of_fit_ref 1.024
_refine_ls_hydrogen_treatment constr
_refine_ls_matrix_type full
_refine_ls_number_parameters 748
_refine_ls_number_reflns 12113
_refine_ls_number_restraints 0
_refine_ls_restrained_S_all 1.024
_refine_ls_R_factor_all 0.0410
_refine_ls_R_factor_gt 0.0291
_refine_ls_shift/su_max 0.002
_refine_ls_shift/su_mean 0.000
_refine_ls_structure_factor_coef Fsqd
_refine_ls_weighting_details 'calc w=1/[\s^2^(Fo^2^)+(0.0433P)^2^+0.0000P] where P=(Fo^2^+2Fc^2^)/3'
_refine_ls_weighting_scheme calc
_refine_ls_wR_factor_gt 0.0674
_refine_ls_wR_factor_ref 0.0748
_reflns_number_gt 9797
_reflns_number_total 12113
_reflns_threshold_expression >2sigma(I)
_cod_data_source_file ja068476rsi20061122_093537.cif
_cod_data_source_block ipds1973
_cod_original_sg_symbol_H-M 'P 21/n'
_cod_database_code 4109298

loop_
_symmetry_equiv_pos_as_xyz
'x, y, z'
'-x+1/2, y+1/2, -z+1/2'
'-x, -y, -z'
'x-1/2, -y-1/2, z-1/2'

loop_
_atom_site_label
_atom_site_type_symbol
_atom_site_fract_x
_atom_site_fract_y
_atom_site_fract_z
_atom_site_U_iso_or_equiv
_atom_site_adp_type
_atom_site_occupancy
_atom_site_symmetry_multiplicity
_atom_site_calc_flag
_atom_site_refinement_flags
C1 C 0.5387(5) 0.0922(2) 0.3887(4) 0.0358(15) Uani 1 1 d .
H1A H 0.5992 0.0779 0.3829 0.043 Uiso 1 1 calc R
H1B H 0.4909 0.0701 0.3671 0.043 Uiso 1 1 calc R
H1C H 0.5310 0.0958 0.4387 0.043 Uiso 1 1 calc R
C2 C 0.5687(5) 0.2740(2) 0.5852(3) 0.0330(14) Uani 1 1 d .
H2A H 0.5652 0.3047 0.6126 0.040 Uiso 1 1 calc R
H2B H 0.6275 0.2575 0.5981 0.040 Uiso 1 1 calc R
H2C H 0.5184 0.2517 0.5951 0.040 Uiso 1 1 calc R
C3 C 0.2092(5) 0.2122(3) 0.4532(3) 0.0418(16) Uani 1 1 d .
H3A H 0.1619 0.2349 0.4675 0.050 Uiso 1 1 calc R
H3B H 0.2494 0.2021 0.4944 0.050 Uiso 1 1 calc R
H3C H 0.1800 0.1826 0.4310 0.050 Uiso 1 1 calc R
C4 C 0.3118(5) 0.1339(2) 0.1961(3) 0.0297(14) Uani 1 1 d .
C5 C 0.3999(5) 0.1335(4) 0.1767(4) 0.071(3) Uani 1 1 d .
H5 H 0.4500 0.1365 0.2116 0.085 Uiso 1 1 calc R
C6 C 0.4172(7) 0.1289(5) 0.1066(4) 0.103(5) Uani 1 1 d .
H6 H 0.4788 0.1276 0.0948 0.124 Uiso 1 1 calc R
C7 C 0.3457(6) 0.1262(3) 0.0537(4) 0.057(2) Uani 1 1 d .
H7 H 0.3579 0.1239 0.0059 0.068 Uiso 1 1 calc R
C8 C 0.2575(5) 0.1269(2) 0.0720(3) 0.0385(16) Uani 1 1 d .
H8 H 0.2079 0.1250 0.0366 0.046 Uiso 1 1 calc R
C9 C 0.2398(5) 0.1306(2) 0.1428(3) 0.0344(14) Uani 1 1 d .
H9 H 0.1782 0.1308 0.1547 0.041 Uiso 1 1 calc R
C10 C 0.1680(4) 0.1550(2) 0.2873(3) 0.0274(13) Uani 1 1 d .
C11 C 0.1394(4) 0.2020(2) 0.2601(3) 0.0296(13) Uani 1 1 d .
H11 H 0.1827 0.2236 0.2416 0.035 Uiso 1 1 calc R
C12 C 0.0481(5) 0.2169(3) 0.2604(3) 0.0421(17) Uani 1 1 d .
H12 H 0.0295 0.2484 0.2412 0.051 Uiso 1 1 calc R
C13 C -0.0168(6) 0.1857(3) 0.2888(4) 0.0511(19) Uani 1 1 d .
H13 H -0.0789 0.1959 0.2892 0.061 Uiso 1 1 calc R
C14 C 0.0125(5) 0.1397(3) 0.3163(4) 0.0484(18) Uani 1 1 d .
H14 H -0.0305 0.1186 0.3361 0.058 Uiso 1 1 calc R
C15 C 0.1034(5) 0.1237(3) 0.3155(3) 0.0380(15) Uani 1 1 d .
H15 H 0.1215 0.0920 0.3339 0.046 Uiso 1 1 calc R
C16 C 0.2926(4) 0.0733(2) 0.3219(3) 0.0304(13) Uani 1 1 d .
C17 C 0.2757(6) 0.0326(2) 0.2764(4) 0.0480(19) Uani 1 1 d .
H17 H 0.2697 0.0376 0.2271 0.058 Uiso 1 1 calc R
C18 C 0.2679(7) -0.0153(3) 0.3042(5) 0.071(3) Uani 1 1 d .
H18 H 0.2570 -0.0430 0.2737 0.086 Uiso 1 1 calc R
C19 C 0.2759(7) -0.0226(3) 0.3766(5) 0.071(3) Uani 1 1 d .
H19 H 0.2692 -0.0551 0.3951 0.086 Uiso 1 1 calc R
C20 C 0.2937(6) 0.0174(3) 0.4216(4) 0.054(2) Uani 1 1 d .
H20 H 0.3001 0.0120 0.4708 0.065 Uiso 1 1 calc R
C21 C 0.3024(5) 0.0656(2) 0.3954(3) 0.0411(16) Uani 1 1 d .
H21 H 0.3148 0.0928 0.4265 0.049 Uiso 1 1 calc R
C22 C 0.7993(5) 0.2485(2) 0.4220(3) 0.0302(14) Uani 1 1 d .
C23 C 0.8947(5) 0.2429(3) 0.4356(3) 0.0392(15) Uani 1 1 d .
H23 H 0.9187 0.2150 0.4617 0.047 Uiso 1 1 calc R
C24 C 0.9546(6) 0.2780(3) 0.4108(4) 0.0481(18) Uani 1 1 d .
H24 H 1.0190 0.2746 0.4211 0.058 Uiso 1 1 calc R
C25 C 0.9185(6) 0.3182(3) 0.3707(4) 0.0507(19) Uani 1 1 d .
H25 H 0.9588 0.3421 0.3536 0.061 Uiso 1 1 calc R
C26 C 0.8241(6) 0.3235(3) 0.3556(4) 0.0478(19) Uani 1 1 d .
H26 H 0.8005 0.3504 0.3272 0.057 Uiso 1 1 calc R
C27 C 0.7647(6) 0.2894(2) 0.3819(3) 0.0391(16) Uani 1 1 d .
H27 H 0.7003 0.2937 0.3728 0.047 Uiso 1 1 calc R
C28 C 0.7507(4) 0.1985(2) 0.5507(3) 0.0265(12) Uani 1 1 d .
C29 C 0.8131(5) 0.2301(2) 0.5882(3) 0.0353(15) Uani 1 1 d .
H29 H 0.8439 0.2550 0.5639 0.042 Uiso 1 1 calc R
C30 C 0.8313(6) 0.2257(3) 0.6616(3) 0.0463(19) Uani 1 1 d .
H30 H 0.8755 0.2466 0.6864 0.056 Uiso 1 1 calc R
C31 C 0.7832(5) 0.1900(3) 0.6973(3) 0.0449(18) Uani 1 1 d .
H31 H 0.7949 0.1865 0.7466 0.054 Uiso 1 1 calc R
C32 C 0.7188(6) 0.1598(3) 0.6611(3) 0.0458(18) Uani 1 1 d .
H32 H 0.6865 0.1360 0.6860 0.055 Uiso 1 1 calc R
C33 C 0.7003(5) 0.1639(2) 0.5881(3) 0.0355(15) Uani 1 1 d .
H33 H 0.6545 0.1437 0.5640 0.043 Uiso 1 1 calc R
C34 C 0.7617(4) 0.1434(2) 0.4181(3) 0.0297(13) Uani 1 1 d .
C35 C 0.7966(5) 0.1022(2) 0.4589(3) 0.0370(15) Uani 1 1 d .
H35 H 0.8060 0.1049 0.5085 0.044 Uiso 1 1 calc R
C36 C 0.8169(5) 0.0576(3) 0.4253(4) 0.0462(18) Uani 1 1 d .
H36 H 0.8382 0.0298 0.4527 0.055 Uiso 1 1 calc R
C37 C 0.8062(5) 0.0534(3) 0.3520(4) 0.0463(18) Uani 1 1 d .
H37 H 0.8195 0.0229 0.3299 0.056 Uiso 1 1 calc R
C38 C 0.7756(5) 0.0946(3) 0.3122(4) 0.0402(16) Uani 1 1 d .
H38 H 0.7698 0.0923 0.2625 0.048 Uiso 1 1 calc R
C39 C 0.7532(5) 0.1393(2) 0.3441(3) 0.0334(14) Uani 1 1 d .
H39 H 0.7323 0.1670 0.3161 0.040 Uiso 1 1 calc R
C40 C 0.4264(5) 0.3835(2) 0.5568(3) 0.0314(14) Uani 1 1 d .
C41 C 0.4887(6) 0.4087(2) 0.5167(4) 0.0441(17) Uani 1 1 d .
H41 H 0.4909 0.4002 0.4687 0.053 Uiso 1 1 calc R
C42 C 0.5470(6) 0.4459(3) 0.5461(4) 0.054(2) Uani 1 1 d .
H42 H 0.5876 0.4628 0.5181 0.065 Uiso 1 1 calc R
C43 C 0.5454(6) 0.4580(3) 0.6165(5) 0.059(2) Uani 1 1 d .
H43 H 0.5848 0.4833 0.6367 0.071 Uiso 1 1 calc R
C44 C 0.4860(6) 0.4331(3) 0.6575(4) 0.057(2) Uani 1 1 d .
H44 H 0.4859 0.4413 0.7057 0.068 Uiso 1 1 calc R
C45 C 0.4255(5) 0.3956(2) 0.6284(3) 0.0400(16) Uani 1 1 d .
H45 H 0.3851 0.3789 0.6567 0.048 Uiso 1 1 calc R
C46 C 0.2684(5) 0.3844(2) 0.4571(3) 0.0315(14) Uani 1 1 d .
C47 C 0.2677(6) 0.4356(3) 0.4733(4) 0.059(2) Uani 1 1 d .
H47 H 0.3069 0.4480 0.5116 0.071 Uiso 1 1 calc R
C48 C 0.2096(7) 0.4686(3) 0.4334(5) 0.070(3) Uani 1 1 d .
H48 H 0.2085 0.5028 0.4460 0.084 Uiso 1 1 calc R
C49 C 0.1540(6) 0.4520(3) 0.3762(4) 0.059(2) Uani 1 1 d .
H49 H 0.1163 0.4750 0.3491 0.071 Uiso 1 1 calc R
C50 C 0.1531(6) 0.4021(3) 0.3583(5) 0.065(3) Uani 1 1 d .
H50 H 0.1131 0.3903 0.3202 0.078 Uiso 1 1 calc R
C51 C 0.2128(6) 0.3688(3) 0.3979(4) 0.054(2) Uani 1 1 d .
H51 H 0.2151 0.3349 0.3838 0.065 Uiso 1 1 calc R
C52 C 0.3025(6) 0.2697(2) 0.6107(3) 0.0434(17) Uani 1 1 d .
H52 H 0.3545 0.2527 0.5962 0.052 Uiso 1 1 calc R
C53 C 0.2555(6) 0.2488(3) 0.6631(4) 0.056(2) Uani 1 1 d .
H53 H 0.2745 0.2177 0.6834 0.068 Uiso 1 1 calc R
C54 C 0.1816(7) 0.2733(4) 0.6854(5) 0.069(3) Uani 1 1 d .
H54 H 0.1474 0.2589 0.7201 0.083 Uiso 1 1 calc R
C55 C 0.1569(8) 0.3192(5) 0.6571(5) 0.090(4) Uani 1 1 d .
H55 H 0.1081 0.3371 0.6750 0.109 Uiso 1 1 calc R
C56 C 0.2021(7) 0.3401(3) 0.6025(5) 0.071(3) Uani 1 1 d .
H56 H 0.1826 0.3711 0.5823 0.085 Uiso 1 1 calc R
C57 C 0.2762(5) 0.3147(2) 0.5784(3) 0.0323(14) Uani 1 1 d .
C58 C 0.8497(7) 0.4858(3) 0.3253(4) 0.061(2) Uani 1 1 d .
H58 H 0.8268 0.4596 0.2910 0.073 Uiso 1 1 calc R
C59 C 1.0542(7) 0.0910(3) 0.5779(4) 0.066(3) Uani 1 1 d .
H59 H 1.1096 0.0885 0.6122 0.079 Uiso 1 1 calc R
C60 C 0.5445(6) 0.3877(3) 0.2914(4) 0.054(2) Uani 1 1 d .
H60 H 0.5785 0.3932 0.2490 0.065 Uiso 1 1 calc R
C61 C 0.4234(7) 0.1072(3) 0.6204(4) 0.058(2) Uani 1 1 d .
H61 H 0.3581 0.0996 0.6281 0.070 Uiso 1 1 calc R
Cl4 Cl 0.9065(3) 0.45582(11) 0.39756(17) 0.1091(11) Uani 1 1 d .
Cl3 Cl 0.9246(2) 0.52468(15) 0.28325(19) 0.1198(13) Uani 1 1 d .
Cl8 Cl 0.52224(18) 0.32299(9) 0.29825(13) 0.0739(7) Uani 1 1 d .
Cl9 Cl 0.6162(2) 0.40797(11) 0.36716(12) 0.0818(8) Uani 1 1 d .
Cl2 Cl 0.7535(2) 0.52008(9) 0.34863(14) 0.0868(8) Uani 1 1 d .
Cl10 Cl 0.4417(3) 0.42083(13) 0.2807(2) 0.1244(14) Uani 1 1 d .
Cl7 Cl 0.9813(2) 0.03900(13) 0.59062(16) 0.1041(10) Uani 1 1 d .
Cl5 Cl 0.9987(3) 0.14679(13) 0.59182(19) 0.1297(15) Uani 1 1 d .
Cl6 Cl 1.0894(3) 0.08688(14) 0.49324(14) 0.1184(13) Uani 1 1 d .
Cl13 Cl 0.42520(16) 0.14843(7) 0.54792(10) 0.0584(5) Uani 1 1 d .
Cl12 Cl 0.4760(3) 0.13725(19) 0.69643(13) 0.1391(17) Uani 1 1 d .
Cl11 Cl 0.4784(4) 0.05156(14) 0.6009(2) 0.163(2) Uani 1 1 d .
Cl1 Cl 0.23393(14) 0.08943(8) 0.70033(9) 0.0520(5) Uani 1 1 d .
P1 P 0.29126(11) 0.13833(5) 0.28981(7) 0.0234(3) Uani 1 1 d .
P2 P 0.71993(11) 0.20215(5) 0.45435(7) 0.0231(3) Uani 1 1 d .
P3 P 0.34406(12) 0.33986(5) 0.50977(7) 0.0267(3) Uani 1 1 d .
Pt1 Pt 0.387164(16) 0.189354(7) 0.358540(10) 0.02117(6) Uani 1 1 d .
Pt2 Pt 0.567551(15) 0.216644(7) 0.426645(10) 0.02087(6) Uani 1 1 d .
Pt3 Pt 0.407313(16) 0.276721(7) 0.451017(10) 0.02252(6) Uani 1 1 d .
S1 S 0.52913(10) 0.15444(5) 0.34581(7) 0.0249(3) Uani 1 1 d .
S2 S 0.55930(11) 0.28940(5) 0.49067(7) 0.0255(3) Uani 1 1 d .
S3 S 0.27718(11) 0.24380(6) 0.39073(8) 0.0310(3) Uani 1 1 d .

loop_
_atom_site_aniso_label
_atom_site_aniso_U_11
_atom_site_aniso_U_22
_atom_site_aniso_U_33
_atom_site_aniso_U_23
_atom_site_aniso_U_13
_atom_site_aniso_U_12
C1 0.025(4) 0.026(3) 0.056(4) -0.006(3) 0.003(3) 0.002(2)
C2 0.030(4) 0.043(3) 0.024(3) -0.008(2) -0.008(2) 0.006(3)
C3 0.027(4) 0.058(4) 0.041(4) -0.017(3) 0.008(3) 0.000(3)
C4 0.038(4) 0.031(3) 0.020(3) -0.007(2) -0.002(2) -0.004(3)
C5 0.013(5) 0.167(10) 0.035(4) -0.026(5) 0.008(3) 0.010(5)
C6 0.044(7) 0.231(14) 0.036(4) -0.050(6) 0.016(4) -0.016(7)
C7 0.062(7) 0.081(6) 0.028(4) -0.016(3) 0.009(3) -0.001(4)
C8 0.046(5) 0.043(4) 0.025(3) -0.003(3) -0.004(3) 0.002(3)
C9 0.031(4) 0.043(4) 0.030(3) -0.001(3) 0.002(3) 0.002(3)
C10 0.027(4) 0.040(3) 0.016(3) -0.006(2) 0.001(2) -0.004(3)
C11 0.021(4) 0.038(3) 0.031(3) -0.001(2) 0.006(2) 0.003(3)
C12 0.043(5) 0.053(4) 0.030(3) -0.003(3) -0.006(3) 0.014(3)
C13 0.035(5) 0.079(6) 0.038(4) -0.013(4) -0.004(3) 0.007(4)
C14 0.028(5) 0.074(5) 0.044(4) -0.005(4) 0.007(3) -0.002(4)
C15 0.037(5) 0.041(4) 0.036(3) -0.003(3) 0.002(3) -0.005(3)
C16 0.025(4) 0.026(3) 0.040(3) 0.000(2) 0.000(3) 0.003(2)
C17 0.064(6) 0.027(3) 0.051(4) -0.003(3) -0.007(4) -0.003(3)
C18 0.109(9) 0.031(4) 0.074(6) -0.005(4) 0.012(5) 0.001(4)
C19 0.090(8) 0.032(4) 0.096(7) 0.014(4) 0.023(5) -0.003(4)
C20 0.065(6) 0.044(4) 0.054(4) 0.019(3) 0.013(4) 0.000(4)
C21 0.048(5) 0.039(4) 0.036(3) 0.005(3) 0.002(3) -0.010(3)
C22 0.042(4) 0.031(3) 0.018(3) -0.005(2) 0.005(2) -0.003(3)
C23 0.030(5) 0.042(4) 0.047(4) 0.001(3) 0.008(3) 0.009(3)
C24 0.039(5) 0.048(4) 0.060(5) -0.004(3) 0.017(3) -0.007(3)
C25 0.055(6) 0.052(4) 0.048(4) 0.006(3) 0.017(4) -0.011(4)
C26 0.059(6) 0.041(4) 0.044(4) 0.016(3) 0.007(3) -0.007(3)
C27 0.050(5) 0.033(3) 0.034(3) 0.004(3) 0.001(3) 0.004(3)
C28 0.023(4) 0.026(3) 0.030(3) 0.001(2) 0.000(2) 0.009(2)
C29 0.037(4) 0.035(3) 0.033(3) -0.003(3) -0.005(3) 0.006(3)
C30 0.053(5) 0.047(4) 0.035(4) -0.015(3) -0.014(3) 0.010(3)
C31 0.049(5) 0.057(4) 0.027(3) 0.000(3) -0.006(3) 0.026(4)
C32 0.062(6) 0.046(4) 0.032(3) 0.010(3) 0.014(3) 0.012(4)
C33 0.034(4) 0.038(3) 0.035(3) 0.004(3) 0.005(3) 0.006(3)
C34 0.025(4) 0.029(3) 0.035(3) -0.005(2) 0.001(2) 0.003(2)
C35 0.043(5) 0.030(3) 0.038(3) 0.000(3) 0.002(3) 0.012(3)
C36 0.039(5) 0.035(4) 0.063(5) 0.002(3) -0.002(3) 0.013(3)
C37 0.028(5) 0.040(4) 0.072(5) -0.015(3) 0.009(3) 0.002(3)
C38 0.032(5) 0.046(4) 0.043(4) -0.016(3) 0.008(3) -0.006(3)
C39 0.030(4) 0.037(3) 0.034(3) -0.006(3) 0.006(3) 0.002(3)
C40 0.037(4) 0.023(3) 0.033(3) -0.005(2) -0.003(3) 0.011(2)
C41 0.056(5) 0.031(3) 0.045(4) -0.005(3) 0.006(3) -0.004(3)
C42 0.055(6) 0.036(4) 0.071(5) -0.008(4) 0.001(4) -0.003(3)
C43 0.055(6) 0.037(4) 0.079(6) -0.020(4) -0.023(4) 0.003(4)
C44 0.073(7) 0.046(4) 0.045(4) -0.020(3) -0.025(4) 0.012(4)
C45 0.044(5) 0.040(4) 0.034(3) -0.001(3) -0.009(3) 0.007(3)
C46 0.033(4) 0.036(3) 0.026(3) 0.001(2) 0.005(2) 0.009(3)
C47 0.074(7) 0.038(4) 0.060(5) -0.007(3) -0.018(4) 0.024(4)
C48 0.092(8) 0.032(4) 0.082(6) 0.008(4) -0.012(5) 0.022(4)
C49 0.055(6) 0.057(5) 0.063(5) 0.019(4) -0.002(4) 0.022(4)
C50 0.060(7) 0.062(5) 0.067(5) 0.006(4) -0.029(4) 0.010(4)
C51 0.055(6) 0.040(4) 0.062(5) -0.005(3) -0.023(4) 0.012(3)
C52 0.055(5) 0.039(4) 0.037(4) 0.005(3) 0.011(3) 0.007(3)
C53 0.076(7) 0.050(4) 0.044(4) 0.008(3) 0.015(4) -0.002(4)
C54 0.066(7) 0.084(6) 0.061(5) 0.027(5) 0.032(5) 0.003(5)
C55 0.061(8) 0.131(9) 0.088(7) 0.032(6) 0.053(6) 0.026(6)
C56 0.076(8) 0.073(6) 0.069(5) 0.022(4) 0.039(5) 0.032(5)
C57 0.029(4) 0.039(3) 0.029(3) -0.003(2) 0.004(2) 0.006(3)
C58 0.073(7) 0.054(5) 0.056(5) -0.005(4) 0.004(4) 0.009(4)
C59 0.071(7) 0.084(6) 0.040(4) -0.005(4) -0.003(4) 0.025(5)
C60 0.065(6) 0.066(5) 0.033(4) 0.004(3) 0.012(3) -0.004(4)
C61 0.059(6) 0.075(5) 0.041(4) 0.010(4) 0.008(4) -0.007(4)
Cl4 0.119(3) 0.0894(19) 0.115(2) 0.0504(17) -0.0082(19) 0.0159(17)
Cl3 0.070(2) 0.165(3) 0.125(2) 0.078(2) 0.0125(17) -0.002(2)
Cl8 0.0716(18) 0.0673(13) 0.0782(15) 0.0200(11) -0.0184(12) -0.0048(11)
Cl9 0.079(2) 0.115(2) 0.0521(12) -0.0142(12) 0.0137(11) -0.0277(15)
Cl2 0.115(2) 0.0679(14) 0.0834(16) 0.0144(12) 0.0425(15) 0.0276(14)
Cl10 0.116(3) 0.097(2) 0.153(3) -0.036(2) -0.027(2) 0.053(2)
Cl7 0.090(3) 0.127(3) 0.096(2) 0.0276(18) 0.0073(16) 0.0018(18)
Cl5 0.149(3) 0.108(2) 0.121(2) -0.0435(19) -0.053(2) 0.075(2)
Cl6 0.165(4) 0.136(3) 0.0616(15) -0.0154(16) 0.0488(19) -0.026(2)
Cl13 0.0706(16) 0.0568(11) 0.0481(10) 0.0024(8) 0.0065(9) 0.0026(10)
Cl12 0.097(3) 0.272(5) 0.0455(13) 0.006(2) -0.0120(13) -0.078(3)
Cl11 0.213(5) 0.109(3) 0.183(4) 0.080(3) 0.107(3) 0.095(3)
Cl1 0.0395(12) 0.0724(12) 0.0442(10) -0.0011(8) 0.0045(8) 0.0015(9)
P1 0.0241(9) 0.0250(7) 0.0209(7) -0.0026(5) 0.0001(6) -0.0007(6)
P2 0.0217(9) 0.0229(7) 0.0239(7) 0.0003(5) -0.0020(6) 0.0014(6)
P3 0.0300(10) 0.0261(7) 0.0236(7) -0.0029(6) 0.0002(6) 0.0062(6)
Pt1 0.02131(14) 0.02274(11) 0.01914(10) -0.00299(8) -0.00006(8) -0.00019(8)
Pt2 0.02169(14) 0.02079(10) 0.01969(10) -0.00216(7) -0.00062(8) 0.00100(8)
Pt3 0.02461(14) 0.02267(11) 0.01977(10) -0.00376(8) -0.00081(8) 0.00296(8)
S1 0.0208(9) 0.0275(7) 0.0264(7) -0.0063(5) 0.0025(5) -0.0004(5)
S2 0.0245(9) 0.0252(7) 0.0261(7) -0.0066(5) -0.0016(6) 0.0008(5)
S3 0.0274(9) 0.0332(8) 0.0312(7) -0.0088(6) -0.0038(6) 0.0055(6)

loop_
_atom_type_symbol
_atom_type_description
_atom_type_scat_dispersion_real
_atom_type_scat_dispersion_imag
_atom_type_scat_source
C C 0.0033 0.0016 'International Tables Vol C Tables 4.2.6.8 and 6.1.1.4'
H H 0.0000 0.0000 'International Tables Vol C Tables 4.2.6.8 and 6.1.1.4'
Cl Cl 0.1484 0.1585 'International Tables Vol C Tables 4.2.6.8 and 6.1.1.4'
P P 0.1023 0.0942 'International Tables Vol C Tables 4.2.6.8 and 6.1.1.4'
Pt Pt -1.7033 8.3905 'International Tables Vol C Tables 4.2.6.8 and 6.1.1.4'
S S 0.1246 0.1234 'International Tables Vol C Tables 4.2.6.8 and 6.1.1.4'

loop_
_geom_angle_atom_site_label_1
_geom_angle_atom_site_label_2
_geom_angle_atom_site_label_3
_geom_angle
S1 C1 H1A 109.5
S1 C1 H1B 109.5
H1A C1 H1B 109.5
S1 C1 H1C 109.5
H1A C1 H1C 109.5
H1B C1 H1C 109.5
S2 C2 H2A 109.5
S2 C2 H2B 109.5
H2A C2 H2B 109.5
S2 C2 H2C 109.5
H2A C2 H2C 109.5
H2B C2 H2C 109.5
S3 C3 H3A 109.5
S3 C3 H3B 109.5
H3A C3 H3B 109.5
S3 C3 H3C 109.5
H3A C3 H3C 109.5
H3B C3 H3C 109.5
C5 C4 C9 117.7(6)
C5 C4 P1 120.0(5)
C9 C4 P1 122.2(5)
C4 C5 C6 121.1(7)
C4 C5 H5 119.5
C6 C5 H5 119.5
C7 C6 C5 121.2(9)
C7 C6 H6 119.4
C5 C6 H6 119.4
C8 C7 C6 118.5(7)
C8 C7 H7 120.8
C6 C7 H7 120.8
C7 C8 C9 120.5(6)
C7 C8 H8 119.7
C9 C8 H8 119.7
C4 C9 C8 121.0(7)
C4 C9 H9 119.5
C8 C9 H9 119.5
C15 C10 C11 119.2(6)
C15 C10 P1 122.0(5)
C11 C10 P1 118.6(5)
C12 C11 C10 120.4(6)
C12 C11 H11 119.8
C10 C11 H11 119.8
C11 C12 C13 120.6(7)
C11 C12 H12 119.7
C13 C12 H12 119.7
C14 C13 C12 118.5(7)
C14 C13 H13 120.8
C12 C13 H13 120.8
C13 C14 C15 121.8(7)
C13 C14 H14 119.1
C15 C14 H14 119.1
C14 C15 C10 119.5(7)
C14 C15 H15 120.2
C10 C15 H15 120.2
C17 C16 C21 119.9(6)
C17 C16 P1 122.1(5)
C21 C16 P1 117.7(4)
C18 C17 C16 119.6(7)
C18 C17 H17 120.2
C16 C17 H17 120.2
C19 C18 C17 120.3(7)
C19 C18 H18 119.8
C17 C18 H18 119.8
C20 C19 C18 120.3(7)
C20 C19 H19 119.9
C18 C19 H19 119.9
C19 C20 C21 120.7(7)
C19 C20 H20 119.7
C21 C20 H20 119.7
C20 C21 C16 119.2(6)
C20 C21 H21 120.4
C16 C21 H21 120.4
C23 C22 C27 119.3(6)
C23 C22 P2 120.6(5)
C27 C22 P2 120.1(5)
C24 C23 C22 120.4(6)
C24 C23 H23 119.8
C22 C23 H23 119.8
C23 C24 C25 119.2(8)
C23 C24 H24 120.4
C25 C24 H24 120.4
C26 C25 C24 120.8(7)
C26 C25 H25 119.6
C24 C25 H25 119.6
C27 C26 C25 120.0(7)
C27 C26 H26 120.0
C25 C26 H26 120.0
C26 C27 C22 120.3(7)
C26 C27 H27 119.9
C22 C27 H27 119.9
C29 C28 C33 118.8(5)
C29 C28 P2 124.5(5)
C33 C28 P2 116.4(5)
C28 C29 C30 121.2(6)
C28 C29 H29 119.4
C30 C29 H29 119.4
C31 C30 C29 118.9(7)
C31 C30 H30 120.5
C29 C30 H30 120.5
C32 C31 C30 120.4(6)
C32 C31 H31 119.8
C30 C31 H31 119.8
C31 C32 C33 121.1(7)
C31 C32 H32 119.5
C33 C32 H32 119.5
C32 C33 C28 119.4(6)
C32 C33 H33 120.3
C28 C33 H33 120.3
C39 C34 C35 119.0(5)
C39 C34 P2 116.1(4)
C35 C34 P2 124.9(4)
C36 C35 C34 119.4(6)
C36 C35 H35 120.3
C34 C35 H35 120.3
C35 C36 C37 121.3(6)
C35 C36 H36 119.4
C37 C36 H36 119.4
C38 C37 C36 119.0(6)
C38 C37 H37 120.5
C36 C37 H37 120.5
C37 C38 C39 121.2(6)
C37 C38 H38 119.4
C39 C38 H38 119.4
C38 C39 C34 120.0(6)
C38 C39 H39 120.0
C34 C39 H39 120.0
C45 C40 C41 118.7(6)
C45 C40 P3 123.7(5)
C41 C40 P3 117.4(5)
C42 C41 C40 121.4(7)
C42 C41 H41 119.3
C40 C41 H41 119.3
C43 C42 C41 119.7(8)
C43 C42 H42 120.1
C41 C42 H42 120.1
C42 C43 C44 119.9(7)
C42 C43 H43 120.0
C44 C43 H43 120.0
C43 C44 C45 121.2(7)
C43 C44 H44 119.4
C45 C44 H44 119.4
C40 C45 C44 119.0(7)
C40 C45 H45 120.5
C44 C45 H45 120.5
C51 C46 C47 117.1(6)
C51 C46 P3 121.5(5)
C47 C46 P3 121.4(5)
C48 C47 C46 120.6(7)
C48 C47 H47 119.7
C46 C47 H47 119.7
C49 C48 C47 121.0(7)
C49 C48 H48 119.5
C47 C48 H48 119.5
C48 C49 C50 120.1(7)
C48 C49 H49 120.0
C50 C49 H49 120.0
C49 C50 C51 119.0(7)
C49 C50 H50 120.5
C51 C50 H50 120.5
C46 C51 C50 122.0(7)
C46 C51 H51 119.0
C50 C51 H51 119.0
C53 C52 C57 122.5(7)
C53 C52 H52 118.8
C57 C52 H52 118.8
C54 C53 C52 119.3(7)
C54 C53 H53 120.4
C52 C53 H53 120.4
C53 C54 C55 119.6(8)
C53 C54 H54 120.2
C55 C54 H54 120.2
C54 C55 C56 121.7(9)
C54 C55 H55 119.2
C56 C55 H55 119.2
C57 C56 C55 118.9(8)
C57 C56 H56 120.5
C55 C56 H56 120.5
C56 C57 C52 117.9(6)
C56 C57 P3 122.7(5)
C52 C57 P3 119.3(5)
Cl4 C58 Cl3 111.4(6)
Cl4 C58 Cl2 111.8(5)
Cl3 C58 Cl2 110.5(5)
Cl4 C58 H58 107.7
Cl3 C58 H58 107.7
Cl2 C58 H58 107.7
Cl5 C59 Cl6 112.2(5)
Cl5 C59 Cl7 111.0(6)
Cl6 C59 Cl7 107.9(5)
Cl5 C59 H59 108.5
Cl6 C59 H59 108.5
Cl7 C59 H59 108.5
Cl10 C60 Cl8 110.2(5)
Cl10 C60 Cl9 112.1(4)
Cl8 C60 Cl9 109.5(4)
Cl10 C60 H60 108.3
Cl8 C60 H60 108.3
Cl9 C60 H60 108.3
Cl11 C61 Cl13 108.9(4)
Cl11 C61 Cl12 112.8(6)
Cl13 C61 Cl12 108.8(5)
Cl11 C61 H61 108.8
Cl13 C61 H61 108.8
Cl12 C61 H61 108.8
C16 P1 C4 105.3(3)
C16 P1 C10 102.6(3)
C4 P1 C10 103.4(3)
C16 P1 Pt1 112.7(2)
C4 P1 Pt1 116.9(2)
C10 P1 Pt1 114.56(18)
C22 P2 C34 102.1(3)
C22 P2 C28 105.4(3)
C34 P2 C28 105.5(3)
C22 P2 Pt2 116.0(2)
C34 P2 Pt2 114.1(2)
C28 P2 Pt2 112.6(2)
C57 P3 C40 104.6(3)
C57 P3 C46 106.8(3)
C40 P3 C46 100.8(3)
C57 P3 Pt3 110.4(2)
C40 P3 Pt3 115.8(2)
C46 P3 Pt3 117.22(19)
P1 Pt1 S3 97.26(6)
P1 Pt1 S1 101.97(5)
S3 Pt1 S1 160.63(5)
P1 Pt1 Pt2 152.41(4)
S3 Pt1 Pt2 110.25(4)
S1 Pt1 Pt2 50.66(3)
P1 Pt1 Pt3 147.89(4)
S3 Pt1 Pt3 50.64(4)
S1 Pt1 Pt3 110.14(4)
Pt2 Pt1 Pt3 59.618(11)
P2 Pt2 S1 101.96(5)
P2 Pt2 S2 96.71(5)
S1 Pt2 S2 160.54(5)
P2 Pt2 Pt3 147.22(4)
S1 Pt2 Pt3 110.81(4)
S2 Pt2 Pt3 50.83(4)
P2 Pt2 Pt1 152.20(4)
S1 Pt2 Pt1 50.65(4)
S2 Pt2 Pt1 111.04(4)
Pt3 Pt2 Pt1 60.295(13)
P3 Pt3 S2 98.62(5)
P3 Pt3 S3 100.26(6)
S2 Pt3 S3 161.10(5)
P3 Pt3 Pt2 149.17(4)
S2 Pt3 Pt2 50.96(3)
S3 Pt3 Pt2 110.29(4)
P3 Pt3 Pt1 150.34(4)
S2 Pt3 Pt1 110.96(4)
S3 Pt3 Pt1 50.22(4)
Pt2 Pt3 Pt1 60.087(14)
C1 S1 Pt1 110.5(2)
C1 S1 Pt2 110.4(2)
Pt1 S1 Pt2 78.69(5)
C2 S2 Pt3 105.9(2)
C2 S2 Pt2 109.1(2)
Pt3 S2 Pt2 78.21(4)
C3 S3 Pt1 108.4(2)
C3 S3 Pt3 108.8(2)
Pt1 S3 Pt3 79.14(5)

loop_
_geom_bond_atom_site_label_1
_geom_bond_atom_site_label_2
_geom_bond_distance
C1 S1 1.842(6)
C1 H1A 0.9700
C1 H1B 0.9700
C1 H1C 0.9700
C2 S2 1.832(6)
C2 H2A 0.9700
C2 H2B 0.9700
C2 H2C 0.9700
C3 S3 1.812(7)
C3 H3A 0.9700
C3 H3B 0.9700
C3 H3C 0.9700
C4 C5 1.360(10)
C4 C9 1.388(9)
C4 P1 1.832(5)
C5 C6 1.378(10)
C5 H5 0.9400
C6 C7 1.378(12)
C6 H6 0.9400
C7 C8 1.353(11)
C7 H7 0.9400
C8 C9 1.394(8)
C8 H8 0.9400
C9 H9 0.9400
C10 C15 1.393(9)
C10 C11 1.399(8)
C10 P1 1.836(6)
C11 C12 1.381(10)
C11 H11 0.9400
C12 C13 1.397(11)
C12 H12 0.9400
C13 C14 1.381(11)
C13 H13 0.9400
C14 C15 1.386(10)
C14 H14 0.9400
C15 H15 0.9400
C16 C17 1.390(9)
C16 C21 1.404(8)
C16 P1 1.830(6)
C17 C18 1.387(10)
C17 H17 0.9400
C18 C19 1.379(12)
C18 H18 0.9400
C19 C20 1.374(12)
C19 H19 0.9400
C20 C21 1.382(9)
C20 H20 0.9400
C21 H21 0.9400
C22 C23 1.391(9)
C22 C27 1.392(8)
C22 P2 1.828(6)
C23 C24 1.384(10)
C23 H23 0.9400
C24 C25 1.386(11)
C24 H24 0.9400
C25 C26 1.378(11)
C25 H25 0.9400
C26 C27 1.373(10)
C26 H26 0.9400
C27 H27 0.9400
C28 C29 1.384(9)
C28 C33 1.402(9)
C28 P2 1.844(6)
C29 C30 1.398(9)
C29 H29 0.9400
C30 C31 1.389(11)
C30 H30 0.9400
C31 C32 1.365(11)
C31 H31 0.9400
C32 C33 1.392(9)
C32 H32 0.9400
C33 H33 0.9400
C34 C39 1.402(8)
C34 C35 1.407(8)
C34 P2 1.829(6)
C35 C36 1.388(9)
C35 H35 0.9400
C36 C37 1.389(10)
C36 H36 0.9400
C37 C38 1.380(10)
C37 H37 0.9400
C38 C39 1.385(9)
C38 H38 0.9400
C39 H39 0.9400
C40 C45 1.396(8)
C40 C41 1.401(10)
C40 P3 1.836(6)
C41 C42 1.384(10)
C41 H41 0.9400
C42 C43 1.376(11)
C42 H42 0.9400
C43 C44 1.379(13)
C43 H43 0.9400
C44 C45 1.406(10)
C44 H44 0.9400
C45 H45 0.9400
C46 C51 1.384(9)
C46 C47 1.395(9)
C46 P3 1.844(6)
C47 C48 1.391(10)
C47 H47 0.9400
C48 C49 1.363(12)
C48 H48 0.9400
C49 C50 1.368(11)
C49 H49 0.9400
C50 C51 1.407(10)
C50 H50 0.9400
C51 H51 0.9400
C52 C53 1.371(10)
C52 C57 1.381(9)
C52 H52 0.9400
C53 C54 1.353(12)
C53 H53 0.9400
C54 C55 1.366(13)
C54 H54 0.9400
C55 C56 1.390(11)
C55 H55 0.9400
C56 C57 1.380(10)
C56 H56 0.9400
C57 P3 1.826(6)
C58 Cl4 1.728(9)
C58 Cl3 1.741(9)
C58 Cl2 1.754(9)
C58 H58 0.9900
C59 Cl5 1.719(9)
C59 Cl6 1.730(8)
C59 Cl7 1.767(11)
C59 H59 0.9900
C60 Cl10 1.726(9)
C60 Cl8 1.755(8)
C60 Cl9 1.779(8)
C60 H60 0.9900
C61 Cl11 1.734(9)
C61 Cl13 1.759(7)
C61 Cl12 1.761(8)
C61 H61 0.9900
P1 Pt1 2.2672(15)
P2 Pt2 2.2556(16)
P3 Pt3 2.2525(15)
Pt1 S3 2.2746(15)
Pt1 S1 2.2878(15)
Pt1 Pt2 2.9010(6)
Pt1 Pt3 2.9070(5)
Pt2 S1 2.2880(13)
Pt2 S2 2.2906(13)
Pt2 Pt3 2.8872(5)
Pt3 S2 2.2866(16)
Pt3 S3 2.2887(16)
